data_4074011
loop_
_publ_author_name
'Schmid, Wolfgang F.'
'John, Roland O.'
'Arion, Vladimir B.'
'Jakupec, Michael A.'
'Keppler, Bernhard K.'

_publ_section_title
;
 Highly Antiproliferative Ruthenium(II) and Osmium(II) Arene Complexes
 with Paullone-Derived Ligands
;
_journal_issue 26
_journal_name_full Organometallics
_journal_page_first 6643
_journal_paper_doi 10.1021/om700813c
_journal_volume 26
_journal_year 2007
_chemical_formula_sum 'C35 H37 Br Cl2 N4 O2 Os'
_chemical_formula_weight 886.70
_chemical_name_systematic
; 
(hapto^6^-p-Cymene)[N-(9-bromo-7,12-dihydroindolo[3,2-d][1]benzazepin-
kappaN-6-yl)-N'-kappaN-(2-hydroxybenzylidene)azine]chloroosmium(II) 
chloride ethanol solvate
;
_space_group_IT_number 4
_symmetry_cell_setting monoclinic
_symmetry_space_group_name_Hall 'P 2yb'
_symmetry_space_group_name_H-M 'P 1 21 1'
_atom_sites_solution_hydrogens geom
_atom_sites_solution_primary direct
_atom_sites_solution_secondary difmap
_audit_creation_method SHELXL-97
_cell_angle_alpha 90.00
_cell_angle_beta 90.296(6)
_cell_angle_gamma 90.00
_cell_formula_units_Z 2
_cell_length_a 11.0920(10)
_cell_length_b 11.1604(8)
_cell_length_c 13.9373(11)
_cell_measurement_temperature 296(2)
_cell_volume 1725.3(2)
_computing_structure_refinement 'SHELXL-97 (Sheldrick, 1997)'
_computing_structure_solution 'SHELXS-97 (Sheldrick, 1990)'
_diffrn_ambient_temperature 296(2)
_diffrn_measured_fraction_theta_full 0.996
_diffrn_measured_fraction_theta_max 0.996
_diffrn_radiation_monochromator graphite
_diffrn_radiation_source 'fine-focus sealed tube'
_diffrn_radiation_type MoK\a
_diffrn_radiation_wavelength 0.71073
_diffrn_reflns_av_R_equivalents 0.1319
_diffrn_reflns_av_sigmaI/netI 0.1383
_diffrn_reflns_limit_h_max 13
_diffrn_reflns_limit_h_min -13
_diffrn_reflns_limit_k_max 13
_diffrn_reflns_limit_k_min -13
_diffrn_reflns_limit_l_max 16
_diffrn_reflns_limit_l_min -16
_diffrn_reflns_number 27716
_diffrn_reflns_theta_full 25.06
_diffrn_reflns_theta_max 25.06
_diffrn_reflns_theta_min 2.34
_exptl_absorpt_coefficient_mu 5.046
_exptl_absorpt_correction_T_max 0.8634
_exptl_absorpt_correction_T_min 0.6324
_exptl_absorpt_correction_type multi-scan
_exptl_absorpt_process_details SADABS
_exptl_crystal_colour yellow
_exptl_crystal_density_diffrn 1.707
_exptl_crystal_density_method 'not measured'
_exptl_crystal_description stick
_exptl_crystal_F_000 872
_exptl_crystal_size_max 0.10
_exptl_crystal_size_mid 0.04
_exptl_crystal_size_min 0.03
_refine_diff_density_max 0.707
_refine_diff_density_min -0.882
_refine_diff_density_rms 0.145
_refine_ls_abs_structure_details 'Flack H D (1983), Acta Cryst. A39, 876-881'
_refine_ls_abs_structure_Flack -0.002(10)
_refine_ls_extinction_method none
_refine_ls_goodness_of_fit_ref 0.959
_refine_ls_hydrogen_treatment constr
_refine_ls_matrix_type full
_refine_ls_number_parameters 408
_refine_ls_number_reflns 6062
_refine_ls_number_restraints 434
_refine_ls_restrained_S_all 0.927
_refine_ls_R_factor_all 0.0950
_refine_ls_R_factor_gt 0.0508
_refine_ls_shift/su_max 0.000
_refine_ls_shift/su_mean 0.000
_refine_ls_structure_factor_coef Fsqd
_refine_ls_weighting_details 'calc w=1/[\s^2^(Fo^2^)+(0.0177P)^2^+0.0000P] where P=(Fo^2^+2Fc^2^)/3'
_refine_ls_weighting_scheme calc
_refine_ls_wR_factor_gt 0.0787
_refine_ls_wR_factor_ref 0.0923
_reflns_number_gt 4195
_reflns_number_total 6062
_reflns_threshold_expression >2sigma(I)
_cod_data_source_file om700813c-file003.cif
_cod_data_source_block wosc382(1b.C2H5OH)
_cod_original_sg_symbol_H-M P21
_cod_database_code 4074011

loop_
_symmetry_equiv_pos_as_xyz
'x, y, z'
'-x, y+1/2, -z'

loop_
_atom_site_label
_atom_site_type_symbol
_atom_site_fract_x
_atom_site_fract_y
_atom_site_fract_z
_atom_site_U_iso_or_equiv
_atom_site_adp_type
_atom_site_occupancy
_atom_site_symmetry_multiplicity
_atom_site_calc_flag
_atom_site_refinement_flags
Os1 Os 0.36241(4) 0.46994(3) 0.31904(3) 0.03003(12) Uani 1 1 d U
Br1 Br 0.21760(14) 1.18814(11) 0.00341(9) 0.0547(4) Uani 1 1 d U
Cl1 Cl 0.5308(2) 0.4671(5) 0.42679(17) 0.0479(7) Uani 1 1 d U
Cl2 Cl 0.6446(3) 0.8850(3) 0.1853(3) 0.0597(9) Uani 1 1 d .
O1 O 0.4918(8) 0.4714(11) -0.0049(5) 0.072(2) Uani 1 1 d U
H100 H 0.4655 0.4375 -0.0528 0.108 Uiso 1 1 calc R
O2 O 0.2006(10) 0.2772(8) 0.6407(7) 0.065(3) Uani 1 1 d U
H200 H 0.2296 0.3185 0.6837 0.097 Uiso 1 1 calc R
N1 N 0.0385(9) 0.8676(8) 0.3185(7) 0.042(2) Uani 1 1 d U
H1 H -0.0321 0.8467 0.3374 0.051 Uiso 1 1 calc R
N2 N 0.3310(10) 0.6436(8) 0.3736(7) 0.031(2) Uani 1 1 d U
N3 N 0.4569(8) 0.6995(7) 0.2534(6) 0.033(2) Uani 1 1 d U
H300 H 0.4917 0.7531 0.2189 0.040 Uiso 1 1 calc R
N4 N 0.4731(8) 0.5781(7) 0.2348(6) 0.032(2) Uani 1 1 d U
C1 C 0.1596(13) 1.0846(11) 0.1020(9) 0.047(3) Uani 1 1 d U
C2 C 0.0352(12) 1.0723(10) 0.1093(8) 0.049(3) Uani 1 1 d U
H2 H -0.0146 1.1141 0.0671 0.058 Uiso 1 1 calc R
C3 C -0.0165(12) 0.9987(11) 0.1785(8) 0.053(4) Uani 1 1 d U
H3 H -0.0993 0.9867 0.1818 0.064 Uiso 1 1 calc R
C4 C 0.0625(11) 0.9442(10) 0.2422(8) 0.038(3) Uani 1 1 d U
C5 C 0.1442(11) 0.8311(9) 0.3584(9) 0.036(2) Uani 1 1 d U
C6 C 0.1529(10) 0.7526(9) 0.4402(9) 0.037(3) Uani 1 1 d U
C7 C 0.0706(11) 0.7582(11) 0.5144(9) 0.049(3) Uani 1 1 d U
H7 H 0.0062 0.8113 0.5102 0.059 Uiso 1 1 calc R
C8 C 0.0825(12) 0.6859(11) 0.5951(9) 0.052(3) Uani 1 1 d U
H8 H 0.0266 0.6910 0.6444 0.063 Uiso 1 1 calc R
C9 C 0.1761(13) 0.6077(11) 0.6018(9) 0.048(3) Uani 1 1 d U
H9 H 0.1830 0.5608 0.6568 0.057 Uiso 1 1 calc R
C10 C 0.2609(11) 0.5946(10) 0.5314(8) 0.041(3) Uani 1 1 d U
H10 H 0.3235 0.5397 0.5372 0.049 Uiso 1 1 calc R
C11 C 0.2487(11) 0.6689(9) 0.4492(8) 0.034(2) Uani 1 1 d U
C12 C 0.3860(10) 0.7301(9) 0.3263(7) 0.023(2) Uani 1 1 d U
C13 C 0.5528(13) 0.5555(10) 0.1690(9) 0.044(3) Uani 1 1 d U
H13 H 0.5888 0.6198 0.1379 0.052 Uiso 1 1 calc R
C14 C 0.5889(11) 0.4338(9) 0.1415(9) 0.035(3) Uani 1 1 d U
C15 C 0.6516(12) 0.3579(11) 0.2005(9) 0.053(4) Uani 1 1 d U
H15 H 0.6712 0.3823 0.2625 0.064 Uiso 1 1 calc R
C16 C 0.6870(13) 0.2435(11) 0.1691(10) 0.065(4) Uani 1 1 d U
H16 H 0.7304 0.1931 0.2096 0.078 Uiso 1 1 calc R
C17 C 0.6570(12) 0.2072(11) 0.0787(10) 0.059(4) Uani 1 1 d U
H17 H 0.6803 0.1319 0.0570 0.071 Uiso 1 1 calc R
C18 C 0.5917(13) 0.2826(11) 0.0197(10) 0.059(4) Uani 1 1 d U
H18 H 0.5719 0.2568 -0.0418 0.071 Uiso 1 1 calc R
C19 C 0.5552(12) 0.3934(10) 0.0481(9) 0.048(3) Uani 1 1 d U
C20 C 0.3648(10) 0.8603(8) 0.3424(8) 0.032(3) Uani 1 1 d U
H20A H 0.3762 0.8803 0.4096 0.039 Uiso 1 1 calc R
H20B H 0.4202 0.9078 0.3045 0.039 Uiso 1 1 calc R
C21 C 0.2392(10) 0.8833(9) 0.3125(8) 0.034(2) Uani 1 1 d U
C22 C 0.1908(9) 0.9557(14) 0.2363(7) 0.034(2) Uani 1 1 d U
C23 C 0.2367(12) 1.0289(8) 0.1636(9) 0.039(3) Uani 1 1 d U
H23 H 0.3195 1.0394 0.1575 0.047 Uiso 1 1 calc R
C24 C 0.3440(13) 0.2705(11) 0.3350(10) 0.047(3) Uani 1 1 d U
C25 C 0.2577(12) 0.3348(10) 0.3910(10) 0.046(3) Uani 1 1 d U
H25 H 0.2544 0.3225 0.4569 0.055 Uiso 1 1 calc R
C26 C 0.1786(11) 0.4157(9) 0.3479(8) 0.042(2) Uani 1 1 d U
H26 H 0.1195 0.4516 0.3853 0.051 Uiso 1 1 calc R
C27 C 0.1848(10) 0.4452(11) 0.2491(8) 0.040(3) Uani 1 1 d U
C28 C 0.2756(11) 0.3872(9) 0.1940(9) 0.041(2) Uani 1 1 d U
H28 H 0.2843 0.4060 0.1294 0.050 Uiso 1 1 calc R
C29 C 0.3536(12) 0.2999(9) 0.2376(9) 0.045(3) Uani 1 1 d U
H29 H 0.4118 0.2622 0.2005 0.055 Uiso 1 1 calc R
C30 C 0.4334(12) 0.1851(11) 0.3838(10) 0.073(4) Uani 1 1 d U
H30A H 0.4850 0.1502 0.3364 0.110 Uiso 1 1 calc R
H30B H 0.3899 0.1229 0.4163 0.110 Uiso 1 1 calc R
H30C H 0.4813 0.2289 0.4295 0.110 Uiso 1 1 calc R
C31 C 0.0990(12) 0.5303(11) 0.2032(10) 0.058(3) Uani 1 1 d U
H31 H 0.0668 0.5799 0.2551 0.069 Uiso 1 1 calc R
C32 C 0.1535(13) 0.6154(12) 0.1322(10) 0.076(5) Uani 1 1 d U
H32A H 0.0922 0.6682 0.1080 0.114 Uiso 1 1 calc R
H32B H 0.1877 0.5708 0.0801 0.114 Uiso 1 1 calc R
H32C H 0.2155 0.6615 0.1632 0.114 Uiso 1 1 calc R
C33 C -0.0068(11) 0.462(2) 0.1624(10) 0.090(5) Uani 1 1 d U
H33A H -0.0632 0.5171 0.1344 0.135 Uiso 1 1 calc R
H33B H -0.0454 0.4178 0.2128 0.135 Uiso 1 1 calc R
H33C H 0.0210 0.4073 0.1142 0.135 Uiso 1 1 calc R
C34 C 0.2235(15) 0.1562(13) 0.6596(11) 0.089(5) Uani 1 1 d U
H34A H 0.1958 0.1362 0.7236 0.106 Uiso 1 1 calc R
H34B H 0.3095 0.1411 0.6570 0.106 Uiso 1 1 calc R
C35 C 0.1600(14) 0.0801(11) 0.5876(11) 0.080(5) Uani 1 1 d U
H35A H 0.1762 -0.0028 0.6007 0.120 Uiso 1 1 calc R
H35B H 0.1880 0.0998 0.5245 0.120 Uiso 1 1 calc R
H35C H 0.0748 0.0944 0.5911 0.120 Uiso 1 1 calc R

loop_
_atom_site_aniso_label
_atom_site_aniso_U_11
_atom_site_aniso_U_22
_atom_site_aniso_U_33
_atom_site_aniso_U_23
_atom_site_aniso_U_13
_atom_site_aniso_U_12
Os1 0.0365(2) 0.02310(18) 0.0305(2) 0.0009(4) -0.00318(16) -0.0031(4)
Br1 0.0718(11) 0.0514(8) 0.0411(8) 0.0045(6) 0.0019(8) -0.0045(7)
Cl1 0.0511(18) 0.0519(15) 0.0405(15) 0.000(3) -0.0159(13) -0.003(3)
Cl2 0.056(2) 0.0573(19) 0.066(2) 0.0182(19) -0.0082(19) -0.0190(19)
O1 0.104(7) 0.051(4) 0.060(6) -0.014(8) -0.037(5) 0.019(9)
O2 0.057(8) 0.067(6) 0.070(8) -0.002(5) -0.014(6) 0.011(6)
N1 0.030(5) 0.056(6) 0.042(6) -0.011(4) 0.004(5) 0.007(5)
N2 0.048(7) 0.019(4) 0.025(5) 0.003(3) 0.002(4) 0.004(4)
N3 0.050(7) 0.020(4) 0.030(5) 0.005(4) 0.001(4) 0.004(4)
N4 0.039(6) 0.019(4) 0.037(5) -0.005(3) -0.006(4) -0.002(3)
C1 0.062(8) 0.051(8) 0.029(7) -0.005(5) 0.009(6) 0.000(6)
C2 0.057(7) 0.060(8) 0.030(7) -0.002(5) 0.000(6) 0.003(6)
C3 0.040(7) 0.066(11) 0.053(8) 0.009(6) 0.000(5) 0.003(6)
C4 0.037(5) 0.032(9) 0.045(7) -0.008(4) 0.003(5) 0.001(5)
C5 0.029(6) 0.028(6) 0.050(7) -0.006(4) 0.009(5) 0.010(5)
C6 0.030(7) 0.031(6) 0.050(7) -0.002(4) 0.008(5) -0.009(4)
C7 0.039(8) 0.060(8) 0.049(8) -0.005(6) 0.007(6) 0.005(6)
C8 0.060(9) 0.054(8) 0.044(7) -0.007(6) 0.019(7) 0.003(6)
C9 0.059(10) 0.046(8) 0.038(7) 0.002(6) 0.012(6) -0.005(6)
C10 0.054(8) 0.045(7) 0.024(6) 0.000(5) 0.002(5) 0.002(6)
C11 0.046(7) 0.031(6) 0.026(6) -0.006(4) 0.001(5) -0.001(5)
C12 0.035(8) 0.021(4) 0.015(6) -0.003(4) -0.011(5) -0.003(4)
C13 0.062(10) 0.030(6) 0.039(8) 0.001(5) 0.012(6) -0.001(6)
C14 0.035(8) 0.027(7) 0.043(6) -0.006(4) 0.006(5) -0.005(4)
C15 0.063(10) 0.049(7) 0.047(8) -0.012(5) -0.008(7) 0.011(6)
C16 0.075(11) 0.048(7) 0.072(9) -0.004(6) 0.001(8) 0.015(7)
C17 0.064(10) 0.038(7) 0.077(9) -0.013(6) 0.007(8) 0.014(6)
C18 0.080(11) 0.047(7) 0.050(8) -0.024(6) 0.006(7) 0.014(6)
C19 0.050(9) 0.038(6) 0.055(7) -0.010(5) -0.007(6) 0.006(6)
C20 0.036(6) 0.023(4) 0.038(7) -0.005(4) -0.001(5) -0.008(5)
C21 0.029(5) 0.028(6) 0.046(7) -0.008(4) 0.003(5) -0.007(4)
C22 0.035(5) 0.031(7) 0.038(6) -0.008(5) 0.000(4) -0.003(6)
C23 0.044(7) 0.021(6) 0.053(8) -0.013(4) 0.002(6) -0.009(5)
C24 0.058(8) 0.020(4) 0.064(7) 0.010(5) -0.002(6) -0.010(4)
C25 0.057(8) 0.038(6) 0.043(6) 0.009(5) -0.002(5) -0.011(4)
C26 0.046(5) 0.039(6) 0.042(5) 0.008(5) 0.001(5) -0.009(4)
C27 0.034(5) 0.043(8) 0.042(5) 0.006(5) -0.004(4) -0.010(4)
C28 0.049(7) 0.038(6) 0.037(5) -0.005(4) -0.003(4) -0.013(4)
C29 0.054(8) 0.029(5) 0.054(6) -0.010(4) 0.001(5) -0.006(4)
C30 0.080(11) 0.038(7) 0.102(12) 0.022(8) -0.020(9) -0.001(6)
C31 0.050(8) 0.067(8) 0.056(9) 0.013(6) -0.013(6) 0.004(5)
C32 0.075(11) 0.064(9) 0.089(11) 0.034(7) -0.036(9) -0.006(8)
C33 0.049(8) 0.090(10) 0.131(12) 0.029(14) -0.039(8) -0.010(10)
C34 0.096(13) 0.067(8) 0.103(13) -0.014(8) -0.035(10) 0.019(9)
C35 0.073(12) 0.062(8) 0.106(13) -0.007(8) -0.020(10) 0.005(8)

loop_
_atom_type_symbol
_atom_type_description
_atom_type_scat_dispersion_real
_atom_type_scat_dispersion_imag
_atom_type_scat_source
C C 0.0033 0.0016 'International Tables Vol C Tables 4.2.6.8 and 6.1.1.4'
H H 0.0000 0.0000 'International Tables Vol C Tables 4.2.6.8 and 6.1.1.4'
N N 0.0061 0.0033 'International Tables Vol C Tables 4.2.6.8 and 6.1.1.4'
O O 0.0106 0.0060 'International Tables Vol C Tables 4.2.6.8 and 6.1.1.4'
Cl Cl 0.1484 0.1585 'International Tables Vol C Tables 4.2.6.8 and 6.1.1.4'
Br Br -0.2901 2.4595 'International Tables Vol C Tables 4.2.6.8 and 6.1.1.4'
Os Os -1.2165 7.6030 'International Tables Vol C Tables 4.2.6.8 and 6.1.1.4'

loop_
_geom_angle_atom_site_label_1
_geom_angle_atom_site_label_2
_geom_angle_atom_site_label_3
_geom_angle
N4 Os1 N2 76.8(3)
N4 Os1 C25 170.6(4)
N2 Os1 C25 112.6(5)
N4 Os1 C26 145.4(4)
N2 Os1 C26 91.8(4)
C25 Os1 C26 37.6(4)
N4 Os1 C28 93.1(4)
N2 Os1 C28 126.9(4)
C25 Os1 C28 80.8(5)
C26 Os1 C28 67.7(4)
N4 Os1 C27 110.5(4)
N2 Os1 C27 97.2(4)
C25 Os1 C27 68.7(4)
C26 Os1 C27 37.8(4)
C28 Os1 C27 37.8(4)
N4 Os1 C29 103.4(4)
N2 Os1 C29 164.8(4)
C25 Os1 C29 67.4(5)
C26 Os1 C29 79.4(4)
C28 Os1 C29 38.1(4)
C27 Os1 C29 68.3(5)
N4 Os1 C24 133.1(4)
N2 Os1 C24 149.1(5)
C25 Os1 C24 37.9(4)
C26 Os1 C24 67.6(5)
C28 Os1 C24 67.8(5)
C27 Os1 C24 80.7(5)
C29 Os1 C24 36.6(4)
N4 Os1 Cl1 84.3(3)
N2 Os1 Cl1 85.1(3)
C25 Os1 Cl1 96.9(4)
C26 Os1 Cl1 127.8(3)
C28 Os1 Cl1 146.4(3)
C27 Os1 Cl1 165.2(3)
C29 Os1 Cl1 110.1(4)
C24 Os1 Cl1 89.8(4)
C5 N1 C4 109.2(10)
C12 N2 C11 121.6(9)
C12 N2 Os1 114.4(8)
C11 N2 Os1 123.7(7)
C12 N3 N4 118.0(9)
C13 N4 N3 114.1(9)
C13 N4 Os1 133.5(7)
N3 N4 Os1 112.4(7)
C23 C1 C2 122.0(12)
C23 C1 Br1 121.2(11)
C2 C1 Br1 116.8(10)
C1 C2 C3 121.4(12)
C4 C3 C2 116.3(12)
C3 C4 N1 129.6(11)
C3 C4 C22 123.3(12)
N1 C4 C22 107.0(11)
N1 C5 C21 110.3(11)
N1 C5 C6 124.1(11)
C21 C5 C6 125.5(11)
C7 C6 C11 117.4(11)
C7 C6 C5 121.5(11)
C11 C6 C5 121.1(11)
C6 C7 C8 121.2(12)
C9 C8 C7 119.9(12)
C8 C9 C10 123.0(13)
C9 C10 C11 117.0(12)
C10 C11 C6 121.5(11)
C10 C11 N2 115.0(10)
C6 C11 N2 123.2(10)
N2 C12 N3 118.0(10)
N2 C12 C20 124.4(10)
N3 C12 C20 117.3(9)
N4 C13 C14 123.4(11)
C15 C14 C19 118.8(10)
C15 C14 C13 123.7(13)
C19 C14 C13 117.4(11)
C14 C15 C16 121.1(12)
C17 C16 C15 119.4(13)
C16 C17 C18 119.6(12)
C19 C18 C17 122.5(13)
O1 C19 C18 125.9(12)
O1 C19 C14 115.6(10)
C18 C19 C14 118.5(12)
C21 C20 C12 106.1(8)
C5 C21 C22 107.4(11)
C5 C21 C20 121.5(11)
C22 C21 C20 131.0(10)
C23 C22 C4 117.4(11)
C23 C22 C21 136.7(11)
C4 C22 C21 106.0(11)
C1 C23 C22 119.6(12)
C29 C24 C25 117.7(13)
C29 C24 C30 121.6(13)
C25 C24 C30 120.2(13)
C29 C24 Os1 70.4(7)
C25 C24 Os1 67.6(7)
C30 C24 Os1 126.9(10)
C26 C25 C24 120.8(13)
C26 C25 Os1 71.7(7)
C24 C25 Os1 74.6(8)
C25 C26 C27 122.4(12)
C25 C26 Os1 70.7(7)
C27 C26 Os1 72.8(7)
C26 C27 C28 117.1(11)
C26 C27 C31 122.1(11)
C28 C27 C31 120.7(11)
C26 C27 Os1 69.4(7)
C28 C27 Os1 70.4(7)
C31 C27 Os1 132.6(8)
C27 C28 C29 120.4(11)
C27 C28 Os1 71.9(6)
C29 C28 Os1 71.8(7)
C24 C29 C28 121.3(13)
C24 C29 Os1 73.0(7)
C28 C29 Os1 70.1(6)
C27 C31 C32 115.4(12)
C27 C31 C33 109.5(12)
C32 C31 C33 112.8(12)
O2 C34 C35 109.8(12)

loop_
_geom_bond_atom_site_label_1
_geom_bond_atom_site_label_2
_geom_bond_distance
Os1 N4 2.087(9)
Os1 N2 2.112(9)
Os1 C25 2.154(12)
Os1 C26 2.167(12)
Os1 C28 2.191(11)
Os1 C27 2.211(11)
Os1 C29 2.213(11)
Os1 C24 2.247(12)
Os1 Cl1 2.391(2)
Br1 C1 1.910(12)
O1 C19 1.339(14)
O2 C34 1.400(16)
N1 C5 1.357(14)
N1 C4 1.391(14)
N2 C12 1.320(13)
N2 C11 1.425(14)
N3 C12 1.333(12)
N3 N4 1.391(10)
N4 C13 1.301(15)
C1 C23 1.359(15)
C1 C2 1.391(16)
C2 C3 1.393(15)
C3 C4 1.384(15)
C4 C22 1.432(14)
C5 C21 1.367(14)
C5 C6 1.440(15)
C6 C7 1.384(15)
C6 C11 1.421(15)
C7 C8 1.391(15)
C8 C9 1.359(16)
C9 C10 1.370(16)
C10 C11 1.419(14)
C12 C20 1.489(13)
C13 C14 1.467(16)
C14 C15 1.369(16)
C14 C19 1.426(16)
C15 C16 1.406(16)
C16 C17 1.363(16)
C17 C18 1.380(17)
C18 C19 1.360(15)
C20 C21 1.475(14)
C21 C22 1.436(16)
C22 C23 1.400(15)
C24 C29 1.401(16)
C24 C25 1.431(17)
C24 C30 1.532(17)
C25 C26 1.393(15)
C26 C27 1.418(14)
C27 C28 1.425(15)
C27 C31 1.487(15)
C28 C29 1.437(15)
C31 C32 1.501(16)
C31 C33 1.508(18)
C34 C35 1.489(17)

loop_
_geom_torsion_atom_site_label_1
_geom_torsion_atom_site_label_2
_geom_torsion_atom_site_label_3
_geom_torsion_atom_site_label_4
_geom_torsion
N4 Os1 N2 C12 4.5(8)
C25 Os1 N2 C12 -174.7(8)
C26 Os1 N2 C12 -142.4(8)
C28 Os1 N2 C12 -79.3(10)
C27 Os1 N2 C12 -104.9(9)
C29 Os1 N2 C12 -88(2)
C24 Os1 N2 C12 171.2(10)
Cl1 Os1 N2 C12 89.8(8)
N4 Os1 N2 C11 178.7(9)
C25 Os1 N2 C11 -0.6(10)
C26 Os1 N2 C11 31.8(9)
C28 Os1 N2 C11 94.9(9)
C27 Os1 N2 C11 69.3(9)
C29 Os1 N2 C11 86.3(19)
C24 Os1 N2 C11 -14.6(13)
Cl1 Os1 N2 C11 -96.0(9)
C12 N3 N4 C13 -173.4(10)
C12 N3 N4 Os1 6.8(11)
N2 Os1 N4 C13 174.4(12)
C25 Os1 N4 C13 -10(3)
C26 Os1 N4 C13 -112.0(12)
C28 Os1 N4 C13 -58.3(12)
C27 Os1 N4 C13 -92.7(12)
C29 Os1 N4 C13 -21.2(12)
C24 Os1 N4 C13 3.7(14)
Cl1 Os1 N4 C13 88.1(12)
N2 Os1 N4 N3 -5.8(6)
C25 Os1 N4 N3 170(3)
C26 Os1 N4 N3 67.8(9)
C28 Os1 N4 N3 121.5(7)
C27 Os1 N4 N3 87.1(7)
C29 Os1 N4 N3 158.6(7)
C24 Os1 N4 N3 -176.5(7)
Cl1 Os1 N4 N3 -92.1(6)
C23 C1 C2 C3 -2.2(19)
Br1 C1 C2 C3 179.8(9)
C1 C2 C3 C4 3.4(17)
C2 C3 C4 N1 179.5(11)
C2 C3 C4 C22 -3.3(17)
C5 N1 C4 C3 176.9(11)
C5 N1 C4 C22 -0.7(12)
C4 N1 C5 C21 1.4(13)
C4 N1 C5 C6 178.9(10)
N1 C5 C6 C7 -35.9(17)
C21 C5 C6 C7 141.1(12)
N1 C5 C6 C11 146.0(11)
C21 C5 C6 C11 -36.9(17)
C11 C6 C7 C8 1.0(18)
C5 C6 C7 C8 -177.1(11)
C6 C7 C8 C9 0(2)
C7 C8 C9 C10 -1(2)
C8 C9 C10 C11 1(2)
C9 C10 C11 C6 -0.2(17)
C9 C10 C11 N2 -173.7(11)
C7 C6 C11 C10 -0.8(17)
C5 C6 C11 C10 177.3(10)
C7 C6 C11 N2 172.2(10)
C5 C6 C11 N2 -9.7(17)
C12 N2 C11 C10 -137.2(11)
Os1 N2 C11 C10 49.0(13)
C12 N2 C11 C6 49.4(17)
Os1 N2 C11 C6 -124.4(10)
C11 N2 C12 N3 -176.7(9)
Os1 N2 C12 N3 -2.3(13)
C11 N2 C12 C20 -3.0(17)
Os1 N2 C12 C20 171.3(8)
N4 N3 C12 N2 -3.0(14)
N4 N3 C12 C20 -177.1(9)
N3 N4 C13 C14 176.7(12)
Os1 N4 C13 C14 -4(2)
N4 C13 C14 C15 -68(2)
N4 C13 C14 C19 111.7(15)
C19 C14 C15 C16 3(2)
C13 C14 C15 C16 -178.1(12)
C14 C15 C16 C17 -1(2)
C15 C16 C17 C18 0(2)
C16 C17 C18 C19 0(2)
C17 C18 C19 O1 -180.0(13)
C17 C18 C19 C14 2(2)
C15 C14 C19 O1 178.6(12)
C13 C14 C19 O1 -0.9(18)
C15 C14 C19 C18 -3(2)
C13 C14 C19 C18 177.5(13)
N2 C12 C20 C21 -65.8(13)
N3 C12 C20 C21 107.9(11)
N1 C5 C21 C22 -1.6(13)
C6 C5 C21 C22 -179.0(11)
N1 C5 C21 C20 179.2(9)
C6 C5 C21 C20 1.8(17)
C12 C20 C21 C5 63.3(13)
C12 C20 C21 C22 -115.7(13)
C3 C4 C22 C23 1.9(18)
N1 C4 C22 C23 179.7(10)
C3 C4 C22 C21 -178.1(11)
N1 C4 C22 C21 -0.3(13)
C5 C21 C22 C23 -178.8(14)
C20 C21 C22 C23 0(2)
C5 C21 C22 C4 1.2(13)
C20 C21 C22 C4 -179.7(10)
C2 C1 C23 C22 0.6(18)
Br1 C1 C23 C22 178.6(9)
C4 C22 C23 C1 -0.5(17)
C21 C22 C23 C1 179.5(14)
N4 Os1 C24 C29 -43.5(11)
N2 Os1 C24 C29 154.4(8)
C25 Os1 C24 C29 133.0(13)
C26 Os1 C24 C29 102.9(9)
C28 Os1 C24 C29 28.9(8)
C27 Os1 C24 C29 65.9(9)
Cl1 Os1 C24 C29 -125.5(8)
N4 Os1 C24 C25 -176.4(7)
N2 Os1 C24 C25 21.4(13)
C26 Os1 C24 C25 -30.1(8)
C28 Os1 C24 C25 -104.1(9)
C27 Os1 C24 C25 -67.1(8)
C29 Os1 C24 C25 -133.0(13)
Cl1 Os1 C24 C25 101.5(8)
N4 Os1 C24 C30 71.8(14)
N2 Os1 C24 C30 -90.3(14)
C25 Os1 C24 C30 -111.7(16)
C26 Os1 C24 C30 -141.8(14)
C28 Os1 C24 C30 144.2(14)
C27 Os1 C24 C30 -178.8(13)
C29 Os1 C24 C30 115.3(16)
Cl1 Os1 C24 C30 -10.2(12)
C29 C24 C25 C26 5.9(19)
C30 C24 C25 C26 177.8(11)
Os1 C24 C25 C26 57.1(10)
C29 C24 C25 Os1 -51.1(11)
C30 C24 C25 Os1 120.8(12)
N4 Os1 C25 C26 -114(3)
N2 Os1 C25 C26 61.1(8)
C28 Os1 C25 C26 -65.1(8)
C27 Os1 C25 C26 -27.9(7)
C29 Os1 C25 C26 -102.4(8)
C24 Os1 C25 C26 -130.6(12)
Cl1 Os1 C25 C26 148.7(7)
N4 Os1 C25 C24 16(3)
N2 Os1 C25 C24 -168.3(7)
C26 Os1 C25 C24 130.6(12)
C28 Os1 C25 C24 65.4(8)
C27 Os1 C25 C24 102.7(9)
C29 Os1 C25 C24 28.2(8)
Cl1 Os1 C25 C24 -80.7(8)
C24 C25 C26 C27 -4.8(18)
Os1 C25 C26 C27 53.6(10)
C24 C25 C26 Os1 -58.4(11)
N4 Os1 C26 C25 164.9(7)
N2 Os1 C26 C25 -126.0(8)
C28 Os1 C26 C25 104.4(8)
C27 Os1 C26 C25 134.6(11)
C29 Os1 C26 C25 66.6(8)
C24 Os1 C26 C25 30.3(8)
Cl1 Os1 C26 C25 -40.7(9)
N4 Os1 C26 C27 30.2(10)
N2 Os1 C26 C27 99.4(7)
C25 Os1 C26 C27 -134.6(11)
C28 Os1 C26 C27 -30.2(7)
C29 Os1 C26 C27 -68.1(7)
C24 Os1 C26 C27 -104.3(8)
Cl1 Os1 C26 C27 -175.3(6)
C25 C26 C27 C28 0.7(16)
Os1 C26 C27 C28 53.4(9)
C25 C26 C27 C31 179.1(11)
Os1 C26 C27 C31 -128.2(11)
C25 C26 C27 Os1 -52.7(10)
N4 Os1 C27 C26 -162.2(6)
N2 Os1 C27 C26 -83.7(7)
C25 Os1 C27 C26 27.8(7)
C28 Os1 C27 C26 130.6(10)
C29 Os1 C27 C26 101.0(7)
C24 Os1 C27 C26 65.2(7)
Cl1 Os1 C27 C26 14.5(18)
N4 Os1 C27 C28 67.2(7)
N2 Os1 C27 C28 145.7(7)
C25 Os1 C27 C28 -102.8(8)
C26 Os1 C27 C28 -130.6(10)
C29 Os1 C27 C28 -29.6(7)
C24 Os1 C27 C28 -65.5(7)
Cl1 Os1 C27 C28 -116.1(13)
N4 Os1 C27 C31 -46.9(13)
N2 Os1 C27 C31 31.6(12)
C25 Os1 C27 C31 143.1(13)
C26 Os1 C27 C31 115.3(15)
C28 Os1 C27 C31 -114.1(14)
C29 Os1 C27 C31 -143.7(13)
C24 Os1 C27 C31 -179.6(13)
Cl1 Os1 C27 C31 129.8(13)
C26 C27 C28 C29 2.0(16)
C31 C27 C28 C29 -176.4(10)
Os1 C27 C28 C29 55.0(10)
C26 C27 C28 Os1 -53.0(9)
C31 C27 C28 Os1 128.6(11)
N4 Os1 C28 C27 -120.1(7)
N2 Os1 C28 C27 -44.4(9)
C25 Os1 C28 C27 66.9(7)
C26 Os1 C28 C27 30.2(6)
C29 Os1 C28 C27 131.9(11)
C24 Os1 C28 C27 104.1(8)
Cl1 Os1 C28 C27 155.5(6)
N4 Os1 C28 C29 107.9(7)
N2 Os1 C28 C29 -176.4(7)
C25 Os1 C28 C29 -65.0(8)
C26 Os1 C28 C29 -101.7(8)
C27 Os1 C28 C29 -131.9(11)
C24 Os1 C28 C29 -27.9(8)
Cl1 Os1 C28 C29 23.6(10)
C25 C24 C29 C28 -3.2(19)
C30 C24 C29 C28 -175.0(11)
Os1 C24 C29 C28 -53.0(10)
C25 C24 C29 Os1 49.8(11)
C30 C24 C29 Os1 -122.0(12)
C27 C28 C29 C24 -0.7(18)
Os1 C28 C29 C24 54.3(11)
C27 C28 C29 Os1 -55.0(9)
N4 Os1 C29 C24 148.9(8)
N2 Os1 C29 C24 -122.4(16)
C25 Os1 C29 C24 -29.1(9)
C26 Os1 C29 C24 -66.4(9)
C28 Os1 C29 C24 -133.5(12)
C27 Os1 C29 C24 -104.1(9)
Cl1 Os1 C29 C24 60.1(9)
N4 Os1 C29 C28 -77.6(8)
N2 Os1 C29 C28 11(2)
C25 Os1 C29 C28 104.4(8)
C26 Os1 C29 C28 67.1(7)
C27 Os1 C29 C28 29.4(7)
C24 Os1 C29 C28 133.5(12)
Cl1 Os1 C29 C28 -166.4(6)
C26 C27 C31 C32 139.4(12)
C28 C27 C31 C32 -42.3(17)
Os1 C27 C31 C32 48.6(18)
C26 C27 C31 C33 -92.1(14)
C28 C27 C31 C33 86.2(14)
Os1 C27 C31 C33 177.1(9)
